data_4135391
loop_
_publ_author_name
'Hwang, Seung Jun'
'Tanushi, Akira'
'Radosevich, Alexander T.'

_publ_section_title
;
 Enthalpy-Controlled Insertion of a &quot;Nonspectator&quot; Tricoordinate
 Phosphorus Ligand into Group 10 Transition Metal-Carbon Bonds.
;
_journal_issue 51
_journal_name_full 'Journal of the American Chemical Society'
_journal_page_first 21285
_journal_page_last 21291
_journal_paper_doi 10.1021/jacs.0c11161
_journal_volume 142
_journal_year 2020
_chemical_formula_sum 'C62 H68 Cl2 N6 P4 Pt2'
_chemical_formula_weight 1482.18
_space_group_IT_number 14
_space_group_name_Hall '-P 2ybc'
_space_group_name_H-M_alt 'P 1 21/c 1'
_symmetry_cell_setting monoclinic
_symmetry_space_group_name_H-M 'P 1 21/c 1'
_atom_sites_solution_hydrogens geom
_atom_sites_solution_primary direct
_atom_sites_solution_secondary difmap
_audit_creation_method SHELXL-97
_cell_angle_alpha 90.00
_cell_angle_beta 101.7720(10)
_cell_angle_gamma 90.00
_cell_formula_units_Z 4
_cell_length_a 21.249(3)
_cell_length_b 18.319(2)
_cell_length_c 14.6841(18)
_cell_measurement_reflns_used 9777
_cell_measurement_temperature 15(2)
_cell_measurement_theta_max 8.52
_cell_measurement_theta_min 2.18
_cell_volume 5595.7(12)
_computing_cell_refinement 'SAINT 8.35A (Bruker-AXS,2015)'
_computing_data_collection 'APEX3 v2016.1.0 (Bruker-AXS,2016)'
_computing_data_reduction 'SAINT 8.35A (Bruker-AXS,2015)'
_computing_molecular_graphics 'Bruker SHELXTL (Sheldrick,2015)'
_computing_publication_material 'Bruker SHELXTL (Sheldrick,2015)'
_computing_structure_refinement 'SHELXL-97 (Sheldrick, 2008)'
_computing_structure_solution 'SHELXS-97 (Sheldrick, 2008)'
_diffrn_ambient_temperature 15(2)
_diffrn_measured_fraction_theta_full 0.992
_diffrn_measured_fraction_theta_max 0.992
_diffrn_measurement_device_type
;
Huber three-circle goniometer with free kappa with Pilatus 1M CdTe Pixel Array Detector
;
_diffrn_measurement_method 'omega and phi scans'
_diffrn_radiation_monochromator 'Si 1 1 1'
_diffrn_radiation_source synchrotron
_diffrn_radiation_type synchrotron
_diffrn_radiation_wavelength 0.24797
_diffrn_reflns_av_R_equivalents 0.0646
_diffrn_reflns_av_sigmaI/netI 0.0338
_diffrn_reflns_limit_h_max 25
_diffrn_reflns_limit_h_min -25
_diffrn_reflns_limit_k_max 21
_diffrn_reflns_limit_k_min -21
_diffrn_reflns_limit_l_max 17
_diffrn_reflns_limit_l_min -17
_diffrn_reflns_number 97120
_diffrn_reflns_theta_full 8.55
_diffrn_reflns_theta_max 8.55
_diffrn_reflns_theta_min 0.85
_exptl_absorpt_coefficient_mu 0.297
_exptl_absorpt_correction_T_max 0.9970
_exptl_absorpt_correction_T_min 0.9970
_exptl_absorpt_correction_type multi-scan
_exptl_absorpt_process_details SADABS
_exptl_crystal_colour block
_exptl_crystal_density_diffrn 1.759
_exptl_crystal_density_method 'not measured'
_exptl_crystal_description colorless
_exptl_crystal_F_000 2928
_exptl_crystal_size_max 0.01
_exptl_crystal_size_mid 0.01
_exptl_crystal_size_min 0.01
_refine_diff_density_max 0.328
_refine_diff_density_min -0.270
_refine_diff_density_rms 0.042
_refine_ls_extinction_method none
_refine_ls_goodness_of_fit_ref 0.969
_refine_ls_hydrogen_treatment mixed
_refine_ls_matrix_type full
_refine_ls_number_parameters 718
_refine_ls_number_reflns 10021
_refine_ls_number_restraints 12
_refine_ls_restrained_S_all 0.968
_refine_ls_R_factor_all 0.0475
_refine_ls_R_factor_gt 0.0463
_refine_ls_shift/su_max 0.084
_refine_ls_shift/su_mean 0.001
_refine_ls_structure_factor_coef Fsqd
_refine_ls_weighting_details 'calc w=1/[\s^2^(Fo^2^)+(0.0137P)^2^+4.3784P] where P=(Fo^2^+2Fc^2^)/3'
_refine_ls_weighting_scheme calc
_refine_ls_wR_factor_gt 0.1258
_refine_ls_wR_factor_ref 0.1262
_reflns_number_gt 9299
_reflns_number_total 10021
_reflns_threshold_expression >2sigma(I)
_cod_data_source_file ja0c11161_si_003.cif
_cod_data_source_block final_a
_cod_depositor_comments
;
The following automatic conversions were performed:

data item '_symmetry_cell_setting' value 'Monoclinic' was changed to
'monoclinic' in accordance with the
/home/data/users/saulius/crontab/automatic-downloads/rss-feeds/ACS/lib/dictionaries/cif_core.dic
dictionary named 'cif_core.dic' version 2.4.2 last updated on
2011-04-26.

Automatic conversion script
Id: cif_fix_values 7556 2019-12-06 15:28:31Z antanas 

 Adding full bibliography for 4135390--4135393.cif.
;
_cod_original_sg_symbol_H-M P2(1)/c
_cod_database_code 4135391

loop_
_symmetry_equiv_pos_as_xyz
'x, y, z'
'-x, y+1/2, -z+1/2'
'-x, -y, -z'
'x, -y-1/2, z-1/2'

loop_
_atom_site_label
_atom_site_type_symbol
_atom_site_fract_x
_atom_site_fract_y
_atom_site_fract_z
_atom_site_U_iso_or_equiv
_atom_site_adp_type
_atom_site_occupancy
_atom_site_symmetry_multiplicity
_atom_site_calc_flag
_atom_site_refinement_flags
_atom_site_disorder_assembly
_atom_site_disorder_group
P1 P 0.03741(7) 0.35092(8) 0.67530(10) 0.0173(3) Uani 1 1 d . . .
P2 P 0.18655(7) 0.39667(8) 0.77306(10) 0.0203(3) Uani 1 1 d . . .
N1 N -0.0323(2) 0.3118(3) 0.6964(3) 0.0176(10) Uani 1 1 d . A .
N2 N 0.0344(2) 0.4189(3) 0.7549(3) 0.0213(11) Uani 1 1 d . A .
N3 N 0.0041(2) 0.3711(3) 0.5652(3) 0.0191(10) Uani 1 1 d . A .
C1 C -0.0836(3) 0.3237(3) 0.6188(4) 0.0191(12) Uani 1 1 d . . .
C2 C -0.0630(3) 0.3539(3) 0.5417(4) 0.0197(12) Uani 1 1 d . A .
C3 C -0.1046(3) 0.3662(3) 0.4579(4) 0.0217(13) Uani 1 1 d . . .
H3 H -0.0900 0.3858 0.4060 0.026 Uiso 1 1 calc R A .
C4 C -0.1690(3) 0.3487(3) 0.4528(4) 0.0220(13) Uani 1 1 d . A .
H4 H -0.1985 0.3548 0.3953 0.026 Uiso 1 1 calc R . .
C5 C -0.1914(3) 0.3227(3) 0.5288(4) 0.0224(13) Uani 1 1 d . . .
H5 H -0.2361 0.3149 0.5245 0.027 Uiso 1 1 calc R A .
C6 C -0.1474(3) 0.3077(3) 0.6130(4) 0.0238(13) Uani 1 1 d . A .
H6 H -0.1617 0.2870 0.6645 0.029 Uiso 1 1 calc R . .
C7 C -0.0408(3) 0.3349(3) 0.7877(3) 0.0171(12) Uani 1 1 d . . .
C8 C -0.0782(3) 0.3009(3) 0.8396(4) 0.0224(13) Uani 1 1 d . A .
H8 H -0.1033 0.2595 0.8164 0.027 Uiso 1 1 calc R . .
C9 C -0.0787(3) 0.3289(3) 0.9295(4) 0.0228(13) Uani 1 1 d . . .
H9 H -0.1043 0.3068 0.9678 0.027 Uiso 1 1 calc R A .
C10 C -0.0405(3) 0.3899(3) 0.9606(4) 0.0224(13) Uani 1 1 d . A .
H10 H -0.0401 0.4084 1.0212 0.027 Uiso 1 1 calc R . .
C11 C -0.0033(3) 0.4243(3) 0.9058(4) 0.0253(14) Uani 1 1 d . . .
H11 H 0.0217 0.4662 0.9274 0.030 Uiso 1 1 calc R A .
C12 C -0.0037(3) 0.3953(3) 0.8188(4) 0.0206(12) Uani 1 1 d . A .
C13 C 0.0743(3) 0.4824(3) 0.7703(4) 0.0207(12) Uani 1 1 d . . .
C14 C 0.0425(3) 0.5487(3) 0.7769(4) 0.0225(13) Uani 1 1 d . A .
H14 H -0.0028 0.5488 0.7715 0.027 Uiso 1 1 calc R . .
C15 C 0.0761(3) 0.6143(3) 0.7911(4) 0.0247(14) Uani 1 1 d . . .
H15 H 0.0540 0.6588 0.7958 0.030 Uiso 1 1 calc R A .
C16 C 0.1420(3) 0.6138(3) 0.7983(4) 0.0238(13) Uani 1 1 d . A .
H16 H 0.1657 0.6581 0.8082 0.029 Uiso 1 1 calc R . .
C17 C 0.1735(3) 0.5481(3) 0.7910(4) 0.0232(13) Uani 1 1 d . . .
H17 H 0.2188 0.5486 0.7959 0.028 Uiso 1 1 calc R A .
C18 C 0.1410(3) 0.4810(3) 0.7765(4) 0.0216(13) Uani 1 1 d . A .
C20 C 0.2221(3) 0.3751(3) 0.8967(4) 0.0274(14) Uani 1 1 d . A .
H20 H 0.2593 0.3417 0.8961 0.033 Uiso 1 1 calc R . .
C21 C 0.1747(3) 0.3328(4) 0.9385(4) 0.0294(15) Uani 1 1 d . . .
H21A H 0.1354 0.3617 0.9346 0.044 Uiso 1 1 calc R A .
H21B H 0.1933 0.3223 1.0039 0.044 Uiso 1 1 calc R . .
H21C H 0.1644 0.2869 0.9045 0.044 Uiso 1 1 calc R . .
C22 C 0.2488(3) 0.4407(4) 0.9558(5) 0.0350(16) Uani 1 1 d . . .
H22A H 0.2767 0.4690 0.9235 0.053 Uiso 1 1 calc R A .
H22B H 0.2737 0.4238 1.0158 0.053 Uiso 1 1 calc R . .
H22C H 0.2132 0.4715 0.9662 0.053 Uiso 1 1 calc R . .
C23 C 0.2539(3) 0.4176(3) 0.7141(4) 0.0214(13) Uani 1 1 d . A .
H23 H 0.2714 0.3686 0.7022 0.026 Uiso 1 1 calc R . .
C24 C 0.3127(3) 0.4601(4) 0.7633(5) 0.0303(15) Uani 1 1 d . . .
H24A H 0.3008 0.5112 0.7700 0.046 Uiso 1 1 calc R A .
H24B H 0.3463 0.4574 0.7267 0.046 Uiso 1 1 calc R . .
H24C H 0.3287 0.4389 0.8250 0.046 Uiso 1 1 calc R . .
C25 C 0.2264(3) 0.4482(3) 0.6155(4) 0.0257(14) Uani 1 1 d . . .
H25A H 0.1905 0.4177 0.5847 0.039 Uiso 1 1 calc R A .
H25B H 0.2601 0.4481 0.5788 0.039 Uiso 1 1 calc R . .
H25C H 0.2113 0.4983 0.6206 0.039 Uiso 1 1 calc R . .
C26 C 0.0404(2) 0.3836(3) 0.4935(4) 0.0173(12) Uani 1 1 d . . .
C27 C 0.0682(3) 0.4511(3) 0.4858(4) 0.0218(13) Uani 1 1 d . A .
H27 H 0.0619 0.4895 0.5265 0.026 Uiso 1 1 calc R . .
C28 C 0.1051(3) 0.4634(3) 0.4193(4) 0.0235(13) Uani 1 1 d . . .
H28 H 0.1244 0.5097 0.4145 0.028 Uiso 1 1 calc R A .
C29 C 0.1131(3) 0.4067(4) 0.3599(4) 0.0278(14) Uani 1 1 d . A .
H29 H 0.1384 0.4142 0.3144 0.033 Uiso 1 1 calc R . .
C30 C 0.0847(3) 0.3399(3) 0.3663(4) 0.0255(14) Uani 1 1 d . . .
H30 H 0.0902 0.3020 0.3245 0.031 Uiso 1 1 calc R A .
C31 C 0.0482(3) 0.3271(3) 0.4331(4) 0.0220(13) Uani 1 1 d . A .
H31 H 0.0288 0.2809 0.4375 0.026 Uiso 1 1 calc R . .
Cl1 Cl 0.22468(7) 0.22665(9) 0.72240(11) 0.0213(4) Uani 0.8497(10) 1 d PD A 1
Pt1 Pt 0.129916(14) 0.297057(16) 0.69688(2) 0.01726(6) Uani 0.8497(10) 1 d PD A 1
C32 C 0.0806(3) 0.2076(4) 0.6221(5) 0.0221(11) Uani 0.8497(10) 1 d PDU A 1
H32A H 0.0829 0.1653 0.6635 0.033 Uiso 0.8497(10) 1 calc PR A 1
H32B H 0.1006 0.1955 0.5696 0.033 Uiso 0.8497(10) 1 calc PR A 1
H32C H 0.0355 0.2209 0.5989 0.033 Uiso 0.8497(10) 1 calc PR A 1
Cl1A Cl 0.0847(5) 0.1940(5) 0.6276(7) 0.0213(4) Uani 0.1503(10) 1 d PD A 2
Pt1A Pt 0.12806(9) 0.30219(11) 0.69939(13) 0.01726(6) Uani 0.1503(10) 1 d PD A 2
C32A C 0.2181(8) 0.2471(15) 0.735(3) 0.0221(11) Uani 0.1503(10) 1 d PD A 2
H32D H 0.2458 0.2724 0.7868 0.033 Uiso 0.1503(10) 1 calc PR A 2
H32E H 0.2387 0.2466 0.6811 0.033 Uiso 0.1503(10) 1 calc PR A 2
H32F H 0.2110 0.1968 0.7534 0.033 Uiso 0.1503(10) 1 calc PR A 2
P4 P 0.67736(7) 0.09794(8) 0.28092(10) 0.0209(3) Uani 1 1 d . . .
C57 C 0.7038(3) 0.1058(4) 0.4083(4) 0.0282(15) Uani 1 1 d . A .
H57 H 0.7314 0.0625 0.4300 0.034 Uiso 1 1 calc R . .
C58 C 0.6463(3) 0.1036(4) 0.4574(5) 0.0340(16) Uani 1 1 d . . .
H58A H 0.6127 0.1368 0.4259 0.051 Uiso 1 1 calc R A .
H58B H 0.6604 0.1186 0.5224 0.051 Uiso 1 1 calc R . .
H58C H 0.6292 0.0538 0.4551 0.051 Uiso 1 1 calc R . .
C59 C 0.7447(3) 0.1739(4) 0.4359(4) 0.0300(15) Uani 1 1 d . . .
H59A H 0.7841 0.1706 0.4110 0.045 Uiso 1 1 calc R A .
H59B H 0.7561 0.1775 0.5039 0.045 Uiso 1 1 calc R . .
H59C H 0.7203 0.2173 0.4106 0.045 Uiso 1 1 calc R . .
C60 C 0.7510(3) 0.0780(3) 0.2340(4) 0.0245(13) Uani 1 1 d . A .
H60 H 0.7692 0.1272 0.2248 0.029 Uiso 1 1 calc R . .
C61 C 0.8075(3) 0.0362(4) 0.2957(5) 0.0321(16) Uani 1 1 d . . .
H61A H 0.8153 0.0559 0.3590 0.048 Uiso 1 1 calc R A .
H61B H 0.8463 0.0420 0.2699 0.048 Uiso 1 1 calc R . .
H61C H 0.7966 -0.0157 0.2971 0.048 Uiso 1 1 calc R . .
C62 C 0.7323(3) 0.0460(4) 0.1355(4) 0.0280(14) Uani 1 1 d . . .
H62A H 0.7145 -0.0031 0.1387 0.042 Uiso 1 1 calc R A .
H62B H 0.7704 0.0434 0.1077 0.042 Uiso 1 1 calc R . .
H62C H 0.6999 0.0773 0.0972 0.042 Uiso 1 1 calc R . .
Cl2 Cl 0.71963(8) 0.26810(9) 0.22000(12) 0.0232(4) Uani 0.8497(10) 1 d PD . 1
Pt2 Pt 0.623252(14) 0.198405(15) 0.20189(2) 0.01688(6) Uani 0.8497(10) 1 d PD . 1
C63 C 0.5760(3) 0.2891(4) 0.1279(5) 0.0265(18) Uani 0.8497(10) 1 d PD . 1
H63A H 0.5764 0.3303 0.1706 0.040 Uiso 0.8497(10) 1 calc PR A 1
H63B H 0.5315 0.2759 0.1006 0.040 Uiso 0.8497(10) 1 calc PR A 1
H63C H 0.5983 0.3030 0.0783 0.040 Uiso 0.8497(10) 1 calc PR A 1
Cl2A Cl 0.5820(5) 0.3038(6) 0.1349(8) 0.0232(4) Uani 0.1503(10) 1 d PD . 2
Pt2A Pt 0.63237(10) 0.19887(10) 0.21165(14) 0.01688(6) Uani 0.1503(10) 1 d PD . 2
C63A C 0.7183(8) 0.2612(15) 0.239(3) 0.0265(18) Uani 0.1503(10) 1 d PD . 2
H63D H 0.7462 0.2434 0.2966 0.040 Uiso 0.1503(10) 1 calc PR A 2
H63E H 0.7079 0.3126 0.2470 0.040 Uiso 0.1503(10) 1 calc PR A 2
H63F H 0.7405 0.2562 0.1874 0.040 Uiso 0.1503(10) 1 calc PR A 2
P3 P 0.53138(7) 0.35261(8) 0.67849(10) 0.0174(3) Uani 1 1 d . . .
N4 N 0.4620(2) 0.3119(3) 0.6974(3) 0.0181(10) Uani 1 1 d . . .
N5 N 0.5248(2) 0.4220(3) 0.7544(3) 0.0205(11) Uani 1 1 d . . .
N6 N 0.5001(2) 0.3723(3) 0.5677(3) 0.0185(10) Uani 1 1 d . . .
C33 C 0.4120(3) 0.3210(3) 0.6166(4) 0.0203(13) Uani 1 1 d . . .
C34 C 0.4340(3) 0.3529(3) 0.5408(4) 0.0189(12) Uani 1 1 d . . .
C35 C 0.3932(3) 0.3638(3) 0.4560(4) 0.0221(13) Uani 1 1 d . . .
H35 H 0.4082 0.3855 0.4056 0.027 Uiso 1 1 calc R . .
C36 C 0.3292(3) 0.3421(3) 0.4462(4) 0.0234(13) Uani 1 1 d . . .
H36 H 0.3005 0.3479 0.3879 0.028 Uiso 1 1 calc R . .
C37 C 0.3069(3) 0.3122(3) 0.5204(4) 0.0245(14) Uani 1 1 d . . .
H37 H 0.2628 0.2995 0.5128 0.029 Uiso 1 1 calc R . .
C38 C 0.3484(3) 0.3005(3) 0.6064(4) 0.0255(13) Uani 1 1 d . . .
H38 H 0.3332 0.2789 0.6566 0.031 Uiso 1 1 calc R . .
C39 C 0.4509(3) 0.3363(3) 0.7865(4) 0.0187(12) Uani 1 1 d . . .
C40 C 0.4125(3) 0.3023(3) 0.8390(4) 0.0237(14) Uani 1 1 d . . .
H40 H 0.3890 0.2595 0.8170 0.028 Uiso 1 1 calc R . .
C41 C 0.4090(3) 0.3323(3) 0.9250(4) 0.0238(13) Uani 1 1 d . . .
H41 H 0.3840 0.3093 0.9636 0.029 Uiso 1 1 calc R . .
C42 C 0.4430(3) 0.3970(3) 0.9542(4) 0.0248(14) Uani 1 1 d . . .
H42 H 0.4403 0.4176 1.0126 0.030 Uiso 1 1 calc R . .
C43 C 0.4805(3) 0.4312(3) 0.9000(4) 0.0237(13) Uani 1 1 d . . .
H43 H 0.5025 0.4753 0.9199 0.028 Uiso 1 1 calc R . .
C44 C 0.4849(2) 0.3994(3) 0.8160(4) 0.0190(12) Uani 1 1 d . . .
C45 C 0.5625(3) 0.4871(3) 0.7672(4) 0.0208(12) Uani 1 1 d . . .
C46 C 0.5306(3) 0.5531(3) 0.7705(4) 0.0241(13) Uani 1 1 d . . .
H46 H 0.4852 0.5533 0.7638 0.029 Uiso 1 1 calc R . .
C47 C 0.5642(3) 0.6188(3) 0.7836(4) 0.0244(13) Uani 1 1 d . . .
H47 H 0.5420 0.6634 0.7873 0.029 Uiso 1 1 calc R . .
C48 C 0.6297(3) 0.6185(3) 0.7910(4) 0.0249(14) Uani 1 1 d . . .
H48 H 0.6530 0.6631 0.7993 0.030 Uiso 1 1 calc R . .
C49 C 0.6619(3) 0.5533(3) 0.7864(4) 0.0221(13) Uani 1 1 d . . .
H49 H 0.7073 0.5541 0.7922 0.026 Uiso 1 1 calc R . .
C50 C 0.6299(3) 0.4862(3) 0.7736(4) 0.0221(13) Uani 1 1 d . . .
C51 C 0.5391(3) 0.3809(3) 0.4983(4) 0.0182(12) Uani 1 1 d . . .
C52 C 0.5705(3) 0.4458(3) 0.4917(4) 0.0250(13) Uani 1 1 d . . .
H52 H 0.5637 0.4860 0.5294 0.030 Uiso 1 1 calc R . .
C53 C 0.6120(3) 0.4531(4) 0.4304(4) 0.0276(14) Uani 1 1 d . . .
H53 H 0.6338 0.4979 0.4259 0.033 Uiso 1 1 calc R . .
C54 C 0.6211(3) 0.3940(3) 0.3761(4) 0.0280(14) Uani 1 1 d . . .
H54 H 0.6499 0.3982 0.3348 0.034 Uiso 1 1 calc R . .
C55 C 0.5890(3) 0.3289(3) 0.3806(4) 0.0237(13) Uani 1 1 d . . .
H55 H 0.5951 0.2892 0.3416 0.028 Uiso 1 1 calc R . .
C56 C 0.5480(3) 0.3217(3) 0.4419(4) 0.0225(13) Uani 1 1 d . . .
H56 H 0.5260 0.2770 0.4458 0.027 Uiso 1 1 calc R . .

loop_
_atom_site_aniso_label
_atom_site_aniso_U_11
_atom_site_aniso_U_22
_atom_site_aniso_U_33
_atom_site_aniso_U_23
_atom_site_aniso_U_13
_atom_site_aniso_U_12
P1 0.0174(6) 0.0174(6) 0.0167(6) 0.0016(5) 0.0025(5) 0.0007(5)
P2 0.0189(6) 0.0184(6) 0.0213(7) 0.0017(5) -0.0012(5) -0.0021(5)
N1 0.0145(19) 0.020(2) 0.017(2) -0.0025(18) 0.0010(17) -0.0010(17)
N2 0.020(2) 0.016(2) 0.027(2) 0.0029(19) 0.0032(19) -0.0022(18)
N3 0.018(2) 0.018(2) 0.021(2) -0.0001(18) 0.0027(17) -0.0016(18)
C1 0.018(2) 0.014(2) 0.022(3) -0.002(2) -0.004(2) 0.001(2)
C2 0.021(2) 0.016(2) 0.021(3) -0.003(2) 0.003(2) 0.001(2)
C3 0.027(3) 0.017(3) 0.020(3) 0.000(2) 0.001(2) -0.001(2)
C4 0.025(3) 0.023(3) 0.017(2) -0.001(2) 0.003(2) 0.004(2)
C5 0.013(2) 0.024(3) 0.028(3) -0.010(2) 0.001(2) -0.002(2)
C6 0.027(3) 0.021(3) 0.026(3) -0.005(2) 0.012(2) -0.001(2)
C7 0.021(2) 0.022(3) 0.007(2) 0.0015(19) 0.0007(19) 0.002(2)
C8 0.024(3) 0.019(3) 0.021(3) 0.002(2) -0.003(2) 0.001(2)
C9 0.030(3) 0.021(3) 0.019(2) 0.004(2) 0.009(2) 0.003(2)
C10 0.028(3) 0.025(3) 0.015(2) -0.002(2) 0.006(2) -0.001(2)
C11 0.027(3) 0.023(3) 0.026(3) -0.004(2) 0.006(2) 0.001(2)
C12 0.025(3) 0.020(3) 0.017(2) 0.005(2) 0.006(2) 0.005(2)
C13 0.028(3) 0.021(3) 0.015(2) -0.002(2) 0.007(2) -0.002(2)
C14 0.020(2) 0.022(3) 0.025(3) 0.001(2) 0.004(2) -0.001(2)
C15 0.030(3) 0.022(3) 0.021(3) 0.002(2) 0.004(2) 0.001(2)
C16 0.032(3) 0.021(3) 0.020(3) 0.001(2) 0.009(2) -0.003(2)
C17 0.024(3) 0.028(3) 0.018(2) -0.001(2) 0.006(2) -0.004(2)
C18 0.027(3) 0.017(3) 0.020(3) 0.003(2) 0.005(2) 0.003(2)
C20 0.028(3) 0.028(3) 0.025(3) 0.001(2) 0.003(2) -0.002(2)
C21 0.031(3) 0.030(3) 0.027(3) 0.004(3) 0.004(2) 0.002(3)
C22 0.038(3) 0.037(3) 0.030(3) -0.002(3) 0.007(3) -0.008(3)
C23 0.023(2) 0.027(3) 0.016(2) 0.008(2) 0.008(2) 0.001(2)
C24 0.023(3) 0.031(3) 0.038(3) 0.007(3) 0.009(2) -0.003(2)
C25 0.026(3) 0.030(3) 0.022(3) 0.006(2) 0.007(2) 0.001(2)
C26 0.015(2) 0.017(2) 0.018(2) 0.000(2) -0.0010(19) 0.002(2)
C27 0.022(2) 0.026(3) 0.019(2) 0.005(2) 0.008(2) 0.004(2)
C28 0.026(3) 0.026(3) 0.019(3) -0.001(2) 0.003(2) -0.006(2)
C29 0.023(3) 0.038(3) 0.022(3) -0.006(3) 0.003(2) -0.003(3)
C30 0.026(3) 0.028(3) 0.023(3) -0.003(2) 0.005(2) 0.003(2)
C31 0.028(3) 0.022(3) 0.018(2) -0.001(2) 0.007(2) 0.002(2)
Cl1 0.0196(7) 0.0188(7) 0.0258(8) 0.0022(6) 0.0051(6) 0.0042(6)
Pt1 0.01742(10) 0.01644(11) 0.01797(10) 0.00098(8) 0.00377(8) 0.00120(8)
C32 0.0227(16) 0.0223(16) 0.0219(16) -0.0001(13) 0.0058(12) 0.0007(13)
Cl1A 0.0196(7) 0.0188(7) 0.0258(8) 0.0022(6) 0.0051(6) 0.0042(6)
Pt1A 0.01742(10) 0.01644(11) 0.01797(10) 0.00098(8) 0.00377(8) 0.00120(8)
C32A 0.0227(16) 0.0223(16) 0.0219(16) -0.0001(13) 0.0058(12) 0.0007(13)
P4 0.0191(6) 0.0203(7) 0.0215(7) -0.0028(6) 0.0001(5) 0.0020(5)
C57 0.030(3) 0.030(3) 0.023(3) -0.007(2) 0.001(2) 0.004(3)
C58 0.027(3) 0.037(3) 0.035(3) 0.007(3) -0.003(3) 0.010(3)
C59 0.034(3) 0.033(3) 0.023(3) -0.007(3) 0.005(2) 0.003(3)
C60 0.024(3) 0.021(3) 0.028(3) -0.003(2) 0.005(2) 0.000(2)
C61 0.023(3) 0.031(3) 0.039(3) -0.003(3) -0.002(3) 0.007(3)
C62 0.026(3) 0.033(3) 0.029(3) -0.001(3) 0.015(2) -0.002(2)
Cl2 0.0209(7) 0.0241(8) 0.0257(8) -0.0024(6) 0.0071(6) -0.0026(6)
Pt2 0.01426(11) 0.01846(11) 0.01714(11) -0.00237(8) 0.00138(8) -0.00084(8)
C63 0.027(3) 0.022(3) 0.030(4) 0.000(3) 0.003(3) -0.011(3)
Cl2A 0.0209(7) 0.0241(8) 0.0257(8) -0.0024(6) 0.0071(6) -0.0026(6)
Pt2A 0.01426(11) 0.01846(11) 0.01714(11) -0.00237(8) 0.00138(8) -0.00084(8)
C63A 0.027(3) 0.022(3) 0.030(4) 0.000(3) 0.003(3) -0.011(3)
P3 0.0180(6) 0.0169(6) 0.0169(6) 0.0017(5) 0.0024(5) -0.0006(5)
N4 0.0139(19) 0.021(2) 0.018(2) -0.0044(18) 0.0004(17) -0.0017(17)
N5 0.020(2) 0.017(2) 0.024(2) -0.0001(18) 0.0036(18) -0.0020(18)
N6 0.016(2) 0.020(2) 0.018(2) -0.0017(18) 0.0012(17) 0.0012(18)
C33 0.019(2) 0.013(2) 0.026(3) 0.001(2) -0.002(2) 0.005(2)
C34 0.016(2) 0.019(2) 0.021(3) -0.004(2) 0.004(2) 0.001(2)
C35 0.024(3) 0.018(3) 0.023(3) 0.002(2) 0.000(2) 0.002(2)
C36 0.026(3) 0.023(3) 0.021(3) 0.002(2) 0.003(2) 0.003(2)
C37 0.017(2) 0.028(3) 0.026(3) -0.004(2) 0.000(2) 0.001(2)
C38 0.028(3) 0.023(3) 0.030(3) -0.001(2) 0.018(2) 0.001(2)
C39 0.024(3) 0.018(2) 0.011(2) 0.001(2) -0.004(2) 0.001(2)
C40 0.023(3) 0.023(3) 0.022(3) 0.003(2) -0.004(2) -0.004(2)
C41 0.030(3) 0.017(3) 0.024(3) 0.003(2) 0.006(2) -0.001(2)
C42 0.033(3) 0.028(3) 0.012(2) -0.002(2) 0.001(2) -0.001(2)
C43 0.023(3) 0.024(3) 0.021(3) 0.000(2) -0.002(2) -0.003(2)
C44 0.016(2) 0.023(3) 0.017(2) 0.003(2) 0.003(2) 0.001(2)
C45 0.023(2) 0.025(3) 0.016(2) -0.004(2) 0.007(2) -0.003(2)
C46 0.025(3) 0.023(3) 0.025(3) -0.002(2) 0.005(2) 0.000(2)
C47 0.030(3) 0.021(3) 0.021(3) 0.004(2) 0.003(2) 0.002(2)
C48 0.034(3) 0.022(3) 0.017(3) 0.001(2) 0.002(2) -0.003(2)
C49 0.022(2) 0.025(3) 0.021(3) -0.001(2) 0.009(2) -0.006(2)
C50 0.026(3) 0.025(3) 0.016(2) 0.004(2) 0.005(2) -0.003(2)
C51 0.018(2) 0.020(3) 0.015(2) 0.000(2) 0.000(2) 0.004(2)
C52 0.027(3) 0.027(3) 0.022(3) 0.002(2) 0.008(2) 0.002(2)
C53 0.025(3) 0.031(3) 0.027(3) -0.003(2) 0.004(2) -0.013(2)
C54 0.025(3) 0.029(3) 0.029(3) 0.001(3) 0.005(2) 0.000(2)
C55 0.024(3) 0.030(3) 0.018(2) 0.000(2) 0.008(2) 0.004(2)
C56 0.027(3) 0.022(3) 0.017(2) -0.004(2) 0.001(2) 0.000(2)

loop_
_atom_type_symbol
_atom_type_description
_atom_type_scat_dispersion_real
_atom_type_scat_dispersion_imag
_atom_type_scat_source
C C -0.0013 0.0001 'International Tables Vol C Tables 4.2.6.8 and 6.1.1.4'
H H 0.0000 0.0000 'International Tables Vol C Tables 4.2.6.8 and 6.1.1.4'
N N -0.0017 0.0003 'International Tables Vol C Tables 4.2.6.8 and 6.1.1.4'
P P 0.0046 0.0104 'International Tables Vol C Tables 4.2.6.8 and 6.1.1.4'
Pt Pt -1.1423 1.4279 'International Tables Vol C Tables 4.2.6.8 and 6.1.1.4'
Cl Cl 0.0111 0.0181 'International Tables Vol C Tables 4.2.6.8 and 6.1.1.4'

loop_
_geom_angle_atom_site_label_1
_geom_angle_atom_site_label_2
_geom_angle_atom_site_label_3
_geom_angle
_geom_angle_site_symmetry_1
_geom_angle_site_symmetry_3
_geom_angle_publ_flag
N3 P1 N2 115.5(2) . . ?
N3 P1 N1 93.2(2) . . ?
N2 P1 N1 91.5(2) . . ?
N3 P1 Pt1A 116.99(19) . . ?
N2 P1 Pt1A 110.87(17) . . ?
N1 P1 Pt1A 125.97(18) . . ?
N3 P1 Pt1 115.87(18) . . ?
N2 P1 Pt1 112.95(16) . . ?
N1 P1 Pt1 124.80(17) . . ?
Pt1A P1 Pt1 2.15(6) . . ?
C18 P2 C23 107.5(3) . . ?
C18 P2 C20 105.3(3) . . ?
C23 P2 C20 107.4(3) . . ?
C18 P2 Pt1 116.65(19) . . ?
C23 P2 Pt1 107.95(19) . . ?
C20 P2 Pt1 111.6(2) . . ?
C18 P2 Pt1A 114.57(19) . . ?
C23 P2 Pt1A 109.5(2) . . ?
C20 P2 Pt1A 112.1(2) . . ?
Pt1 P2 Pt1A 2.16(5) . . ?
C1 N1 C7 118.5(4) . . ?
C1 N1 P1 109.7(4) . . ?
C7 N1 P1 108.5(3) . . ?
C12 N2 C13 122.7(5) . . ?
C12 N2 P1 109.5(4) . . ?
C13 N2 P1 126.5(4) . . ?
C2 N3 C26 120.9(4) . . ?
C2 N3 P1 112.9(4) . . ?
C26 N3 P1 123.8(4) . . ?
C6 C1 C2 120.0(5) . . ?
C6 C1 N1 127.0(5) . . ?
C2 C1 N1 113.0(5) . . ?
C3 C2 C1 122.2(5) . . ?
C3 C2 N3 127.2(5) . . ?
C1 C2 N3 110.6(5) . . ?
C2 C3 C4 117.0(5) . . ?
C2 C3 H3 121.5 . . ?
C4 C3 H3 121.5 . . ?
C5 C4 C3 122.1(5) . . ?
C5 C4 H4 119.0 . . ?
C3 C4 H4 119.0 . . ?
C4 C5 C6 119.7(5) . . ?
C4 C5 H5 120.1 . . ?
C6 C5 H5 120.1 . . ?
C1 C6 C5 118.7(5) . . ?
C1 C6 H6 120.6 . . ?
C5 C6 H6 120.6 . . ?
C8 C7 C12 122.8(5) . . ?
C8 C7 N1 125.6(5) . . ?
C12 C7 N1 111.6(5) . . ?
C7 C8 C9 118.2(5) . . ?
C7 C8 H8 120.9 . . ?
C9 C8 H8 120.9 . . ?
C10 C9 C8 118.6(5) . . ?
C10 C9 H9 120.7 . . ?
C8 C9 H9 120.7 . . ?
C11 C10 C9 122.2(5) . . ?
C11 C10 H10 118.9 . . ?
C9 C10 H10 118.9 . . ?
C12 C11 C10 117.6(5) . . ?
C12 C11 H11 121.2 . . ?
C10 C11 H11 121.2 . . ?
C7 C12 C11 120.7(5) . . ?
C7 C12 N2 112.8(5) . . ?
C11 C12 N2 126.4(5) . . ?
C18 C13 C14 120.4(5) . . ?
C18 C13 N2 123.7(5) . . ?
C14 C13 N2 115.9(5) . . ?
C15 C14 C13 121.2(5) . . ?
C15 C14 H14 119.4 . . ?
C13 C14 H14 119.4 . . ?
C16 C15 C14 119.1(6) . . ?
C16 C15 H15 120.5 . . ?
C14 C15 H15 120.5 . . ?
C15 C16 C17 119.7(5) . . ?
C15 C16 H16 120.2 . . ?
C17 C16 H16 120.2 . . ?
C16 C17 C18 122.6(5) . . ?
C16 C17 H17 118.7 . . ?
C18 C17 H17 118.7 . . ?
C13 C18 C17 117.0(5) . . ?
C13 C18 P2 123.2(4) . . ?
C17 C18 P2 119.8(4) . . ?
C21 C20 C22 112.2(6) . . ?
C21 C20 P2 109.6(4) . . ?
C22 C20 P2 114.8(4) . . ?
C21 C20 H20 106.6 . . ?
C22 C20 H20 106.6 . . ?
P2 C20 H20 106.6 . . ?
C20 C21 H21A 109.5 . . ?
C20 C21 H21B 109.5 . . ?
H21A C21 H21B 109.5 . . ?
C20 C21 H21C 109.5 . . ?
H21A C21 H21C 109.5 . . ?
H21B C21 H21C 109.5 . . ?
C20 C22 H22A 109.5 . . ?
C20 C22 H22B 109.5 . . ?
H22A C22 H22B 109.5 . . ?
C20 C22 H22C 109.5 . . ?
H22A C22 H22C 109.5 . . ?
H22B C22 H22C 109.5 . . ?
C24 C23 C25 112.0(5) . . ?
C24 C23 P2 121.3(4) . . ?
C25 C23 P2 109.3(4) . . ?
C24 C23 H23 104.1 . . ?
C25 C23 H23 104.1 . . ?
P2 C23 H23 104.1 . . ?
C23 C24 H24A 109.5 . . ?
C23 C24 H24B 109.5 . . ?
H24A C24 H24B 109.5 . . ?
C23 C24 H24C 109.5 . . ?
H24A C24 H24C 109.5 . . ?
H24B C24 H24C 109.5 . . ?
C23 C25 H25A 109.5 . . ?
C23 C25 H25B 109.5 . . ?
H25A C25 H25B 109.5 . . ?
C23 C25 H25C 109.5 . . ?
H25A C25 H25C 109.5 . . ?
H25B C25 H25C 109.5 . . ?
C27 C26 C31 120.2(5) . . ?
C27 C26 N3 120.0(5) . . ?
C31 C26 N3 119.7(5) . . ?
C26 C27 C28 120.9(5) . . ?
C26 C27 H27 119.5 . . ?
C28 C27 H27 119.5 . . ?
C29 C28 C27 118.5(6) . . ?
C29 C28 H28 120.7 . . ?
C27 C28 H28 120.7 . . ?
C30 C29 C28 120.8(6) . . ?
C30 C29 H29 119.6 . . ?
C28 C29 H29 119.6 . . ?
C29 C30 C31 120.9(6) . . ?
C29 C30 H30 119.6 . . ?
C31 C30 H30 119.6 . . ?
C30 C31 C26 118.6(5) . . ?
C30 C31 H31 120.7 . . ?
C26 C31 H31 120.7 . . ?
C32 Pt1 P1 86.46(19) . . ?
C32 Pt1 P2 177.2(2) . . ?
P1 Pt1 P2 94.45(5) . . ?
C32 Pt1 Cl1 88.61(19) . . ?
P1 Pt1 Cl1 173.81(6) . . ?
P2 Pt1 Cl1 90.65(5) . . ?
C32A Pt1A P1 174.5(11) . . ?
C32A Pt1A Cl1A 87.7(8) . . ?
P1 Pt1A Cl1A 91.2(2) . . ?
C32A Pt1A P2 82.4(8) . . ?
P1 Pt1A P2 98.69(10) . . ?
Cl1A Pt1A P2 170.1(3) . . ?
Pt1A C32A H32D 109.5 . . ?
Pt1A C32A H32E 109.5 . . ?
H32D C32A H32E 109.5 . . ?
Pt1A C32A H32F 109.5 . . ?
H32D C32A H32F 109.5 . . ?
H32E C32A H32F 109.5 . . ?
C50 P4 C57 100.1(3) 4_565 . ?
C50 P4 C60 107.8(3) 4_565 . ?
C57 P4 C60 106.5(3) . . ?
C50 P4 Pt2A 119.38(19) 4_565 . ?
C57 P4 Pt2A 114.3(2) . . ?
C60 P4 Pt2A 107.9(2) . . ?
C50 P4 Pt2 114.94(19) 4_565 . ?
C57 P4 Pt2 117.2(2) . . ?
C60 P4 Pt2 109.4(2) . . ?
Pt2A P4 Pt2 4.54(5) . . ?
C59 C57 C58 111.2(5) . . ?
C59 C57 P4 111.8(4) . . ?
C58 C57 P4 111.4(4) . . ?
C59 C57 H57 107.4 . . ?
C58 C57 H57 107.4 . . ?
P4 C57 H57 107.4 . . ?
C57 C58 H58A 109.5 . . ?
C57 C58 H58B 109.5 . . ?
H58A C58 H58B 109.5 . . ?
C57 C58 H58C 109.5 . . ?
H58A C58 H58C 109.5 . . ?
H58B C58 H58C 109.5 . . ?
C57 C59 H59A 109.5 . . ?
C57 C59 H59B 109.5 . . ?
H59A C59 H59B 109.5 . . ?
C57 C59 H59C 109.5 . . ?
H59A C59 H59C 109.5 . . ?
H59B C59 H59C 109.5 . . ?
C62 C60 C61 112.5(5) . . ?
C62 C60 P4 110.3(4) . . ?
C61 C60 P4 119.2(5) . . ?
C62 C60 H60 104.4 . . ?
C61 C60 H60 104.4 . . ?
P4 C60 H60 104.4 . . ?
C60 C61 H61A 109.5 . . ?
C60 C61 H61B 109.5 . . ?
H61A C61 H61B 109.5 . . ?
C60 C61 H61C 109.5 . . ?
H61A C61 H61C 109.5 . . ?
H61B C61 H61C 109.5 . . ?
C60 C62 H62A 109.5 . . ?
C60 C62 H62B 109.5 . . ?
H62A C62 H62B 109.5 . . ?
C60 C62 H62C 109.5 . . ?
H62A C62 H62C 109.5 . . ?
H62B C62 H62C 109.5 . . ?
C63 Pt2 P3 86.49(19) . 4_565 ?
C63 Pt2 P4 178.5(2) . . ?
P3 Pt2 P4 94.36(5) 4_565 . ?
C63 Pt2 Cl2 86.77(19) . . ?
P3 Pt2 Cl2 173.22(6) 4_565 . ?
P4 Pt2 Cl2 92.40(5) . . ?
C63A Pt2A P4 94.9(8) . . ?
C63A Pt2A P3 171.6(8) . 4_565 ?
P4 Pt2A P3 92.93(9) . 4_565 ?
C63A Pt2A Cl2A 86.7(8) . . ?
P4 Pt2A Cl2A 178.1(3) . . ?
P3 Pt2A Cl2A 85.4(3) 4_565 . ?
Pt2A C63A H63D 109.5 . . ?
Pt2A C63A H63E 109.5 . . ?
H63D C63A H63E 109.5 . . ?
Pt2A C63A H63F 109.5 . . ?
H63D C63A H63F 109.5 . . ?
H63E C63A H63F 109.5 . . ?
N6 P3 N5 113.9(2) . . ?
N6 P3 N4 93.8(2) . . ?
N5 P3 N4 91.8(2) . . ?
N6 P3 Pt2 114.98(18) . 4_566 ?
N5 P3 Pt2 114.45(16) . 4_566 ?
N4 P3 Pt2 124.79(17) . 4_566 ?
N6 P3 Pt2A 117.61(18) . 4_566 ?
N5 P3 Pt2A 111.20(17) . 4_566 ?
N4 P3 Pt2A 125.41(17) . 4_566 ?
Pt2 P3 Pt2A 3.29(5) 4_566 4_566 ?
C33 N4 C39 118.9(4) . . ?
C33 N4 P3 109.3(4) . . ?
C39 N4 P3 108.3(3) . . ?
C44 N5 C45 123.5(5) . . ?
C44 N5 P3 109.5(4) . . ?
C45 N5 P3 126.0(4) . . ?
C34 N6 C51 120.4(4) . . ?
C34 N6 P3 113.0(4) . . ?
C51 N6 P3 122.7(3) . . ?
C38 C33 C34 119.9(5) . . ?
C38 C33 N4 127.1(5) . . ?
C34 C33 N4 113.0(5) . . ?
C35 C34 C33 121.4(5) . . ?
C35 C34 N6 128.1(5) . . ?
C33 C34 N6 110.5(5) . . ?
C34 C35 C36 118.1(5) . . ?
C34 C35 H35 120.9 . . ?
C36 C35 H35 120.9 . . ?
C37 C36 C35 121.0(5) . . ?
C37 C36 H36 119.5 . . ?
C35 C36 H36 119.5 . . ?
C36 C37 C38 121.0(5) . . ?
C36 C37 H37 119.5 . . ?
C38 C37 H37 119.5 . . ?
C33 C38 C37 118.6(6) . . ?
C33 C38 H38 120.7 . . ?
C37 C38 H38 120.7 . . ?
C40 C39 C44 122.1(5) . . ?
C40 C39 N4 126.1(5) . . ?
C44 C39 N4 111.7(5) . . ?
C39 C40 C41 118.4(5) . . ?
C39 C40 H40 120.8 . . ?
C41 C40 H40 120.8 . . ?
C40 C41 C42 119.2(6) . . ?
C40 C41 H41 120.4 . . ?
C42 C41 H41 120.4 . . ?
C43 C42 C41 121.7(5) . . ?
C43 C42 H42 119.1 . . ?
C41 C42 H42 119.1 . . ?
C42 C43 C44 118.2(5) . . ?
C42 C43 H43 120.9 . . ?
C44 C43 H43 120.9 . . ?
C39 C44 C43 120.2(5) . . ?
C39 C44 N5 112.7(5) . . ?
C43 C44 N5 127.0(5) . . ?
C46 C45 C50 120.1(5) . . ?
C46 C45 N5 117.8(5) . . ?
C50 C45 N5 122.1(5) . . ?
C45 C46 C47 121.1(5) . . ?
C45 C46 H46 119.5 . . ?
C47 C46 H46 119.5 . . ?
C48 C47 C46 119.3(6) . . ?
C48 C47 H47 120.4 . . ?
C46 C47 H47 120.4 . . ?
C47 C48 C49 120.2(6) . . ?
C47 C48 H48 119.9 . . ?
C49 C48 H48 119.9 . . ?
C48 C49 C50 122.2(5) . . ?
C48 C49 H49 118.9 . . ?
C50 C49 H49 118.9 . . ?
C49 C50 C45 117.1(5) . . ?
C49 C50 P4 118.9(4) . 4_566 ?
C45 C50 P4 123.5(4) . 4_566 ?
C52 C51 C56 120.1(5) . . ?
C52 C51 N6 120.0(5) . . ?
C56 C51 N6 119.8(5) . . ?
C51 C52 C53 120.7(6) . . ?
C51 C52 H52 119.7 . . ?
C53 C52 H52 119.7 . . ?
C54 C53 C52 118.6(6) . . ?
C54 C53 H53 120.7 . . ?
C52 C53 H53 120.7 . . ?
C53 C54 C55 121.4(6) . . ?
C53 C54 H54 119.3 . . ?
C55 C54 H54 119.3 . . ?
C56 C55 C54 119.8(6) . . ?
C56 C55 H55 120.1 . . ?
C54 C55 H55 120.1 . . ?
C55 C56 C51 119.3(6) . . ?
C55 C56 H56 120.3 . . ?
C51 C56 H56 120.3 . . ?

loop_
_geom_bond_atom_site_label_1
_geom_bond_atom_site_label_2
_geom_bond_distance
_geom_bond_site_symmetry_2
_geom_bond_publ_flag
P1 N3 1.670(5) . ?
P1 N2 1.717(5) . ?
P1 N1 1.730(5) . ?
P1 Pt1A 2.087(2) . ?
P1 Pt1 2.1642(14) . ?
P2 C18 1.829(6) . ?
P2 C23 1.858(6) . ?
P2 C20 1.861(6) . ?
P2 Pt1 2.3409(15) . ?
P2 Pt1A 2.272(2) . ?
N1 C1 1.424(7) . ?
N1 C7 1.451(7) . ?
N2 C12 1.426(8) . ?
N2 C13 1.432(7) . ?
N3 C2 1.431(7) . ?
N3 C26 1.445(7) . ?
C1 C6 1.371(8) . ?
C1 C2 1.408(8) . ?
C2 C3 1.379(8) . ?
C3 C4 1.393(8) . ?
C3 H3 0.9500 . ?
C4 C5 1.384(9) . ?
C4 H4 0.9500 . ?
C5 C6 1.417(8) . ?
C5 H5 0.9500 . ?
C6 H6 0.9500 . ?
C7 C8 1.360(8) . ?
C7 C12 1.380(8) . ?
C8 C9 1.418(8) . ?
C8 H8 0.9500 . ?
C9 C10 1.401(8) . ?
C9 H9 0.9500 . ?
C10 C11 1.389(9) . ?
C10 H10 0.9500 . ?
C11 C12 1.382(8) . ?
C11 H11 0.9500 . ?
C13 C18 1.402(8) . ?
C13 C14 1.403(8) . ?
C14 C15 1.392(8) . ?
C14 H14 0.9500 . ?
C15 C16 1.383(9) . ?
C15 H15 0.9500 . ?
C16 C17 1.393(9) . ?
C16 H16 0.9500 . ?
C17 C18 1.404(8) . ?
C17 H17 0.9500 . ?
C20 C21 1.498(9) . ?
C20 C22 1.522(9) . ?
C20 H20 1.0000 . ?
C21 H21A 0.9800 . ?
C21 H21B 0.9800 . ?
C21 H21C 0.9800 . ?
C22 H22A 0.9800 . ?
C22 H22B 0.9800 . ?
C22 H22C 0.9800 . ?
C23 C24 1.522(8) . ?
C23 C25 1.552(8) . ?
C23 H23 1.0000 . ?
C24 H24A 0.9800 . ?
C24 H24B 0.9800 . ?
C24 H24C 0.9800 . ?
C25 H25A 0.9800 . ?
C25 H25B 0.9800 . ?
C25 H25C 0.9800 . ?
C26 C27 1.384(8) . ?
C26 C31 1.393(8) . ?
C27 C28 1.391(8) . ?
C27 H27 0.9500 . ?
C28 C29 1.388(9) . ?
C28 H28 0.9500 . ?
C29 C30 1.376(9) . ?
C29 H29 0.9500 . ?
C30 C31 1.390(9) . ?
C30 H30 0.9500 . ?
C31 H31 0.9500 . ?
Cl1 Pt1 2.3559(16) . ?
Pt1 C32 2.126(7) . ?
C32 H32A 0.9800 . ?
C32 H32B 0.9800 . ?
C32 H32C 0.9800 . ?
Cl1A Pt1A 2.344(9) . ?
Pt1A C32A 2.131(16) . ?
C32A H32D 0.9800 . ?
C32A H32E 0.9800 . ?
C32A H32F 0.9800 . ?
P4 C50 1.833(6) 4_565 ?
P4 C57 1.846(6) . ?
P4 C60 1.870(6) . ?
P4 Pt2A 2.229(2) . ?
P4 Pt2 2.3476(15) . ?
C57 C59 1.527(9) . ?
C57 C58 1.540(10) . ?
C57 H57 1.0000 . ?
C58 H58A 0.9800 . ?
C58 H58B 0.9800 . ?
C58 H58C 0.9800 . ?
C59 H59A 0.9800 . ?
C59 H59B 0.9800 . ?
C59 H59C 0.9800 . ?
C60 C62 1.536(8) . ?
C60 C61 1.551(8) . ?
C60 H60 1.0000 . ?
C61 H61A 0.9800 . ?
C61 H61B 0.9800 . ?
C61 H61C 0.9800 . ?
C62 H62A 0.9800 . ?
C62 H62B 0.9800 . ?
C62 H62C 0.9800 . ?
Cl2 Pt2 2.3817(16) . ?
Pt2 C63 2.122(7) . ?
Pt2 P3 2.1282(14) 4_565 ?
C63 H63A 0.9800 . ?
C63 H63B 0.9800 . ?
C63 H63C 0.9800 . ?
Cl2A Pt2A 2.371(10) . ?
Pt2A C63A 2.121(17) . ?
Pt2A P3 2.303(2) 4_565 ?
C63A H63D 0.9800 . ?
C63A H63E 0.9800 . ?
C63A H63F 0.9800 . ?
P3 N6 1.666(5) . ?
P3 N5 1.716(5) . ?
P3 N4 1.725(5) . ?
P3 Pt2 2.1282(14) 4_566 ?
P3 Pt2A 2.303(2) 4_566 ?
N4 C33 1.431(7) . ?
N4 C39 1.447(7) . ?
N5 C44 1.422(7) . ?
N5 C45 1.427(7) . ?
N6 C34 1.425(7) . ?
N6 C51 1.447(7) . ?
C33 C38 1.380(8) . ?
C33 C34 1.418(8) . ?
C34 C35 1.380(8) . ?
C35 C36 1.395(8) . ?
C35 H35 0.9500 . ?
C36 C37 1.385(9) . ?
C36 H36 0.9500 . ?
C37 C38 1.403(8) . ?
C37 H37 0.9500 . ?
C38 H38 0.9500 . ?
C39 C40 1.380(8) . ?
C39 C44 1.384(8) . ?
C40 C41 1.393(9) . ?
C40 H40 0.9500 . ?
C41 C42 1.409(8) . ?
C41 H41 0.9500 . ?
C42 C43 1.384(9) . ?
C42 H42 0.9500 . ?
C43 C44 1.385(8) . ?
C43 H43 0.9500 . ?
C45 C46 1.391(8) . ?
C45 C50 1.415(8) . ?
C46 C47 1.394(8) . ?
C46 H46 0.9500 . ?
C47 C48 1.375(9) . ?
C47 H47 0.9500 . ?
C48 C49 1.385(9) . ?
C48 H48 0.9500 . ?
C49 C50 1.400(8) . ?
C49 H49 0.9500 . ?
C50 P4 1.833(6) 4_566 ?
C51 C52 1.376(8) . ?
C51 C56 1.401(8) . ?
C52 C53 1.390(9) . ?
C52 H52 0.9500 . ?
C53 C54 1.381(9) . ?
C53 H53 0.9500 . ?
C54 C55 1.382(9) . ?
C54 H54 0.9500 . ?
C55 C56 1.381(8) . ?
C55 H55 0.9500 . ?
C56 H56 0.9500 . ?
